data_7042297
loop_
_publ_author_name
'Szkop, Kevin M.'
'Stephan, Douglas W.'

_publ_section_title
;
 Metal-free pincer ligand chemistry polycationic phosphonium Lewis acids.
;
_journal_issue 12
_journal_name_full 'Dalton transactions (Cambridge, England : 2003)'
_journal_page_first 3921
_journal_page_last 3928
_journal_paper_doi 10.1039/c7dt00441a
_journal_volume 46
_journal_year 2017
_chemical_formula_sum 'C31 H27 B2 F10 N P2'
_chemical_formula_weight 687.09
_space_group_crystal_system monoclinic
_space_group_IT_number 15
_space_group_name_Hall '-C 2yc'
_space_group_name_H-M_alt 'C 1 2/c 1'
_symmetry_space_group_name_Hall '-C 2yc'
_symmetry_space_group_name_H-M 'C 1 2/c 1'
_atom_sites_solution_hydrogens geom
_atom_sites_solution_primary direct
_atom_sites_solution_secondary difmap
_audit_creation_method SHELXL-2014/7
_audit_update_record
;
2017-02-27 deposited with the CCDC.
2017-03-01 downloaded from the CCDC.
;
_cell_angle_alpha 90
_cell_angle_beta 130.351(7)
_cell_angle_gamma 90
_cell_formula_units_Z 8
_cell_length_a 28.205(3)
_cell_length_b 15.0893(11)
_cell_length_c 19.149(2)
_cell_measurement_reflns_used 9968
_cell_measurement_temperature 150(2)
_cell_measurement_theta_max 27.47
_cell_measurement_theta_min 2.53
_cell_volume 6210.8(12)
_computing_cell_refinement 'Bruker SAINT'
_computing_data_collection 'Bruker APEX2'
_computing_data_reduction 'Bruker SAINT'
_computing_molecular_graphics 'Bruker SHELXTL'
_computing_publication_material 'Bruker SHELXTL'
_computing_structure_refinement 'SHELXL-2014/7 (Sheldrick 2014)'
_computing_structure_solution 'SHELXS-97 (Sheldrick 2008)'
_diffrn_ambient_temperature 150(2)
_diffrn_measured_fraction_theta_full 0.999
_diffrn_measured_fraction_theta_max 0.989
_diffrn_measurement_device_type 'Bruker Kappa APEX II CCD'
_diffrn_measurement_method '\f and \w scans'
_diffrn_radiation_type MoK\a
_diffrn_radiation_wavelength 0.71073
_diffrn_reflns_av_R_equivalents 0.0474
_diffrn_reflns_av_unetI/netI 0.0380
_diffrn_reflns_Laue_measured_fraction_full 0.999
_diffrn_reflns_Laue_measured_fraction_max 0.989
_diffrn_reflns_limit_h_max 36
_diffrn_reflns_limit_h_min -35
_diffrn_reflns_limit_k_max 19
_diffrn_reflns_limit_k_min -19
_diffrn_reflns_limit_l_max 24
_diffrn_reflns_limit_l_min -24
_diffrn_reflns_number 49190
_diffrn_reflns_point_group_measured_fraction_full 0.999
_diffrn_reflns_point_group_measured_fraction_max 0.989
_diffrn_reflns_theta_full 25.242
_diffrn_reflns_theta_max 27.721
_diffrn_reflns_theta_min 2.129
_exptl_absorpt_coefficient_mu 0.224
_exptl_absorpt_correction_type multi-scan
_exptl_absorpt_process_details '(Blessing, 1995)'
_exptl_crystal_colour colourless
_exptl_crystal_density_diffrn 1.470
_exptl_crystal_density_meas ?
_exptl_crystal_description block
_exptl_crystal_F_000 2800
_exptl_crystal_size_max 0.200
_exptl_crystal_size_mid 0.200
_exptl_crystal_size_min 0.100
_exptl_transmission_factor_max 0.7456
_exptl_transmission_factor_min 0.6907
_refine_diff_density_max 0.361
_refine_diff_density_min -0.388
_refine_diff_density_rms 0.052
_refine_ls_extinction_method none
_refine_ls_goodness_of_fit_ref 1.020
_refine_ls_hydrogen_treatment constr
_refine_ls_matrix_type full
_refine_ls_number_parameters 416
_refine_ls_number_reflns 7222
_refine_ls_number_restraints 0
_refine_ls_restrained_S_all 1.020
_refine_ls_R_factor_all 0.0693
_refine_ls_R_factor_gt 0.0414
_refine_ls_shift/su_max 0.000
_refine_ls_shift/su_mean 0.000
_refine_ls_structure_factor_coef Fsqd
_refine_ls_weighting_details 'w=1/[\s^2^(Fo^2^)+(0.0443P)^2^+5.6376P] where P=(Fo^2^+2Fc^2^)/3'
_refine_ls_weighting_scheme calc
_refine_ls_wR_factor_gt 0.0931
_refine_ls_wR_factor_ref 0.1048
_reflns_Friedel_coverage 0.000
_reflns_number_gt 5163
_reflns_number_total 7222
_reflns_threshold_expression 'I > 2\s(I)'
_cod_data_source_file c7dt00441a2.cif
_cod_data_source_block q1
_cod_depositor_comments
;
The following automatic conversions were performed:

'_exptl_crystal_density_meas' value 'not measured' was changed to '?'
- the value is perceived as not measured.

Automatic conversion script
Id: cif_fix_values 4973 2017-02-22 13:04:09Z antanas 

 Adding full bibliography for 7042293--7042297.cif.
;
_cod_original_cell_volume 6210.9(11)
_cod_database_code 7042297
_shelx_shelxl_version_number 2014/7
_shelx_space_group_comment
;
The symmetry employed for this shelxl refinement is uniquely defined
by the following loop, which should always be used as a source of
symmetry information in preference to the above space-group names.
They are only intended as comments.
;
_shelx_estimated_absorpt_t_min 0.957
_shelx_estimated_absorpt_t_max 0.978

loop_
_space_group_symop_operation_xyz
'x, y, z'
'-x, y, -z+1/2'
'x+1/2, y+1/2, z'
'-x+1/2, y+1/2, -z+1/2'
'-x, -y, -z'
'x, -y, z-1/2'
'-x+1/2, -y+1/2, -z'
'x+1/2, -y+1/2, z-1/2'

loop_
_atom_site_label
_atom_site_type_symbol
_atom_site_fract_x
_atom_site_fract_y
_atom_site_fract_z
_atom_site_U_iso_or_equiv
_atom_site_adp_type
_atom_site_occupancy
_atom_site_site_symmetry_order
_atom_site_calc_flag
_atom_site_refinement_flags_posn
_atom_site_refinement_flags_adp
_atom_site_refinement_flags_occupancy
P1 P 0.14676(2) 0.42912(3) 0.46773(3) 0.02593(12) Uani 1 1 d . . .
P2 P 0.07024(2) 0.19959(3) 0.62757(3) 0.02372(12) Uani 1 1 d . . .
F1 F 0.16218(6) 0.45427(8) 0.40586(9) 0.0407(3) Uani 1 1 d . . .
F2 F 0.11376(5) 0.17173(8) 0.60831(8) 0.0353(3) Uani 1 1 d . . .
F11 F 0.02480(8) 0.13784(12) 0.32505(10) 0.0714(5) Uani 1 1 d . . .
F12 F 0.04520(9) 0.24315(12) 0.26415(13) 0.0817(6) Uani 1 1 d . . .
F21 F 0.04760(7) 0.60140(10) 0.27143(10) 0.0557(4) Uani 1 1 d . . .
F22 F 0.02044(7) 0.70658(10) 0.32403(9) 0.0554(4) Uani 1 1 d . . .
F31 F 0.28281(7) -0.12490(9) 0.61034(9) 0.0505(4) Uani 1 1 d . . .
F32 F 0.27442(5) -0.13469(8) 0.71953(8) 0.0387(3) Uani 1 1 d . . .
F33 F 0.33486(5) -0.02853(8) 0.72932(8) 0.0359(3) Uani 1 1 d . . .
F34 F 0.23055(5) -0.01913(8) 0.61984(9) 0.0456(3) Uani 1 1 d . . .
B1 B 0.0000 0.1894(2) 0.2500 0.0366(8) Uani 1 2 d S T P
B2 B 0.0000 0.6551(2) 0.2500 0.0287(7) Uani 1 2 d S T P
B3 B 0.28077(10) -0.07678(15) 0.66928(15) 0.0285(5) Uani 1 1 d . . .
N1 N 0.06543(7) 0.37248(10) 0.50608(10) 0.0217(3) Uani 1 1 d . . .
C1 C 0.06449(9) 0.41747(14) 0.38424(13) 0.0292(4) Uani 1 1 d . . .
H1A H 0.0473 0.4701 0.3438 0.035 Uiso 1 1 calc R U .
H1B H 0.0549 0.3651 0.3459 0.035 Uiso 1 1 calc R U .
C2 C 0.07572(9) 0.31775(13) 0.63434(12) 0.0262(4) Uani 1 1 d . . .
H2A H 0.0614 0.3399 0.6667 0.031 Uiso 1 1 calc R U .
H2B H 0.1197 0.3355 0.6703 0.031 Uiso 1 1 calc R U .
C101 C 0.03703(8) 0.35940(12) 0.54055(13) 0.0237(4) Uani 1 1 d . . .
C102 C -0.02502(9) 0.38015(13) 0.49251(14) 0.0312(4) Uani 1 1 d . . .
H102 H -0.0439 0.3691 0.5185 0.037 Uiso 1 1 calc R U .
C103 C -0.05890(9) 0.41704(14) 0.40643(15) 0.0369(5) Uani 1 1 d . . .
H103 H -0.1013 0.4326 0.3726 0.044 Uiso 1 1 calc R U .
C104 C -0.03049(9) 0.43106(14) 0.37008(14) 0.0326(5) Uani 1 1 d . . .
H104 H -0.0528 0.4565 0.3110 0.039 Uiso 1 1 calc R U .
C105 C 0.03148(9) 0.40718(12) 0.42180(12) 0.0247(4) Uani 1 1 d . . .
C201 C 0.09892(9) 0.14924(13) 0.73110(13) 0.0283(4) Uani 1 1 d . . .
C202 C 0.07878(11) 0.06518(15) 0.73182(15) 0.0421(6) Uani 1 1 d . . .
H202 H 0.0466 0.0363 0.6759 0.050 Uiso 1 1 calc R U .
C203 C 0.10625(13) 0.02411(16) 0.81507(17) 0.0525(7) Uani 1 1 d . . .
H203 H 0.0924 -0.0328 0.8164 0.063 Uiso 1 1 calc R U .
C204 C 0.15334(11) 0.06560(16) 0.89525(15) 0.0441(6) Uani 1 1 d . . .
H204 H 0.1727 0.0366 0.9520 0.053 Uiso 1 1 calc R U .
C205 C 0.17295(11) 0.14831(17) 0.89479(14) 0.0437(6) Uani 1 1 d . . .
H205 H 0.2056 0.1763 0.9511 0.052 Uiso 1 1 calc R U .
C206 C 0.14574(10) 0.19137(16) 0.81321(14) 0.0381(5) Uani 1 1 d . . .
H206 H 0.1589 0.2493 0.8131 0.046 Uiso 1 1 calc R U .
C301 C -0.00372(8) 0.16102(13) 0.53153(12) 0.0256(4) Uani 1 1 d . . .
C302 C -0.01658(10) 0.15515(14) 0.44802(13) 0.0334(5) Uani 1 1 d . . .
H302 H 0.0150 0.1669 0.4447 0.040 Uiso 1 1 calc R U .
C303 C -0.07557(11) 0.13209(16) 0.37045(14) 0.0430(6) Uani 1 1 d . . .
H303 H -0.0850 0.1290 0.3130 0.052 Uiso 1 1 calc R U .
C304 C -0.12087(10) 0.11349(17) 0.37585(16) 0.0478(6) Uani 1 1 d . . .
H304 H -0.1613 0.0966 0.3222 0.057 Uiso 1 1 calc R U .
C305 C -0.10822(10) 0.11907(17) 0.45846(16) 0.0448(6) Uani 1 1 d . . .
H305 H -0.1398 0.1057 0.4614 0.054 Uiso 1 1 calc R U .
C306 C -0.04971(9) 0.14413(14) 0.53688(14) 0.0338(5) Uani 1 1 d . . .
H306 H -0.0411 0.1497 0.5936 0.041 Uiso 1 1 calc R U .
C401 C 0.18963(9) 0.33226(13) 0.52601(13) 0.0269(4) Uani 1 1 d . . .
C402 C 0.25460(10) 0.33855(15) 0.58820(15) 0.0352(5) Uani 1 1 d . . .
H402 H 0.2743 0.3942 0.5999 0.042 Uiso 1 1 calc R U .
C403 C 0.29000(10) 0.26313(16) 0.63247(15) 0.0399(5) Uani 1 1 d . . .
H403 H 0.3341 0.2665 0.6741 0.048 Uiso 1 1 calc R U .
C404 C 0.26074(11) 0.18324(15) 0.61573(15) 0.0384(5) Uani 1 1 d . . .
H404 H 0.2851 0.1320 0.6480 0.046 Uiso 1 1 calc R U .
C405 C 0.19681(11) 0.17610(14) 0.55315(16) 0.0376(5) Uani 1 1 d . . .
H405 H 0.1775 0.1200 0.5412 0.045 Uiso 1 1 calc R U .
C406 C 0.16070(10) 0.25117(13) 0.50760(15) 0.0314(4) Uani 1 1 d . . .
H406 H 0.1166 0.2469 0.4643 0.038 Uiso 1 1 calc R U .
C501 C 0.17266(9) 0.52084(13) 0.54135(14) 0.0271(4) Uani 1 1 d . . .
C502 C 0.16194(10) 0.60575(14) 0.50459(16) 0.0368(5) Uani 1 1 d . . .
H502 H 0.1406 0.6137 0.4412 0.044 Uiso 1 1 calc R U .
C503 C 0.18296(12) 0.67775(15) 0.56201(19) 0.0484(6) Uani 1 1 d . . .
H503 H 0.1754 0.7359 0.5378 0.058 Uiso 1 1 calc R U .
C504 C 0.21510(11) 0.66615(16) 0.65467(18) 0.0462(6) Uani 1 1 d . . .
H504 H 0.2299 0.7164 0.6936 0.055 Uiso 1 1 calc R U .
C505 C 0.22582(10) 0.58253(15) 0.69082(16) 0.0396(5) Uani 1 1 d . . .
H505 H 0.2480 0.5751 0.7545 0.048 Uiso 1 1 calc R U .
C506 C 0.20421(10) 0.50930(14) 0.63424(14) 0.0323(5) Uani 1 1 d . . .
H506 H 0.2108 0.4514 0.6586 0.039 Uiso 1 1 calc R U .

loop_
_atom_site_aniso_label
_atom_site_aniso_U_11
_atom_site_aniso_U_22
_atom_site_aniso_U_33
_atom_site_aniso_U_23
_atom_site_aniso_U_13
_atom_site_aniso_U_12
P1 0.0358(3) 0.0242(3) 0.0284(3) 0.0044(2) 0.0255(2) 0.0039(2)
P2 0.0245(2) 0.0286(3) 0.0199(2) -0.0023(2) 0.0152(2) -0.0020(2)
F1 0.0636(8) 0.0365(7) 0.0497(7) 0.0092(6) 0.0491(7) 0.0065(6)
F2 0.0343(6) 0.0448(7) 0.0354(6) -0.0011(5) 0.0265(5) 0.0037(5)
F11 0.0914(12) 0.0830(12) 0.0507(9) 0.0253(8) 0.0509(9) 0.0371(10)
F12 0.0941(13) 0.0842(13) 0.1043(14) -0.0419(11) 0.0811(12) -0.0448(10)
F21 0.0678(9) 0.0598(10) 0.0587(9) 0.0218(7) 0.0496(8) 0.0294(7)
F22 0.0617(9) 0.0612(10) 0.0488(8) -0.0260(7) 0.0382(7) -0.0168(7)
F31 0.0723(9) 0.0374(8) 0.0339(7) -0.0034(6) 0.0309(7) 0.0062(7)
F32 0.0408(7) 0.0299(7) 0.0409(7) 0.0014(5) 0.0244(6) -0.0067(5)
F33 0.0281(6) 0.0376(7) 0.0298(6) -0.0006(5) 0.0133(5) -0.0079(5)
F34 0.0301(6) 0.0283(7) 0.0438(7) 0.0020(6) 0.0084(6) 0.0045(5)
B1 0.0446(19) 0.036(2) 0.0346(18) 0.000 0.0282(17) 0.000
B2 0.0361(17) 0.0312(18) 0.0234(15) 0.000 0.0214(14) 0.000
B3 0.0283(11) 0.0247(12) 0.0224(11) 0.0000(9) 0.0120(9) 0.0001(9)
N1 0.0235(7) 0.0195(8) 0.0202(7) -0.0009(6) 0.0133(6) 0.0008(6)
C1 0.0382(11) 0.0268(11) 0.0225(9) 0.0041(8) 0.0196(9) 0.0037(8)
C2 0.0314(10) 0.0296(11) 0.0223(9) -0.0050(8) 0.0195(8) -0.0068(8)
C101 0.0271(9) 0.0198(9) 0.0255(9) -0.0061(7) 0.0176(8) -0.0037(7)
C102 0.0300(10) 0.0296(11) 0.0392(12) -0.0042(9) 0.0248(9) -0.0015(8)
C103 0.0254(10) 0.0327(12) 0.0434(13) -0.0011(10) 0.0182(10) 0.0040(8)
C104 0.0309(10) 0.0269(11) 0.0267(10) 0.0050(8) 0.0128(9) 0.0066(8)
C105 0.0304(10) 0.0179(9) 0.0235(9) -0.0005(7) 0.0165(8) 0.0025(7)
C201 0.0303(10) 0.0318(11) 0.0235(10) 0.0014(8) 0.0178(8) 0.0013(8)
C202 0.0516(13) 0.0322(12) 0.0277(11) -0.0022(9) 0.0191(10) -0.0068(10)
C203 0.0753(18) 0.0334(13) 0.0397(13) 0.0055(11) 0.0331(13) -0.0070(12)
C204 0.0564(14) 0.0472(15) 0.0279(11) 0.0089(10) 0.0269(11) 0.0068(11)
C205 0.0463(13) 0.0545(16) 0.0214(10) -0.0037(10) 0.0179(10) -0.0070(11)
C206 0.0394(11) 0.0432(13) 0.0258(10) -0.0032(10) 0.0185(9) -0.0122(10)
C301 0.0287(9) 0.0235(10) 0.0206(9) -0.0036(8) 0.0142(8) -0.0011(8)
C302 0.0388(11) 0.0371(12) 0.0255(10) -0.0039(9) 0.0214(9) -0.0027(9)
C303 0.0463(13) 0.0481(14) 0.0222(10) -0.0089(10) 0.0166(10) -0.0040(11)
C304 0.0327(12) 0.0517(15) 0.0344(12) -0.0178(11) 0.0106(10) -0.0081(10)
C305 0.0328(11) 0.0542(15) 0.0456(14) -0.0170(12) 0.0246(11) -0.0132(10)
C306 0.0345(11) 0.0392(13) 0.0300(11) -0.0096(9) 0.0219(9) -0.0084(9)
C401 0.0369(10) 0.0240(10) 0.0306(10) 0.0043(8) 0.0266(9) 0.0060(8)
C402 0.0392(11) 0.0318(12) 0.0393(12) 0.0012(9) 0.0275(10) 0.0029(9)
C403 0.0381(12) 0.0444(14) 0.0390(12) 0.0022(10) 0.0258(10) 0.0099(10)
C404 0.0532(13) 0.0355(12) 0.0447(13) 0.0136(10) 0.0399(12) 0.0194(10)
C405 0.0543(13) 0.0246(11) 0.0563(14) 0.0068(10) 0.0458(12) 0.0073(9)
C406 0.0370(11) 0.0281(11) 0.0413(12) 0.0045(9) 0.0308(10) 0.0055(9)
C501 0.0286(9) 0.0255(10) 0.0337(10) 0.0014(8) 0.0230(9) 0.0005(8)
C502 0.0399(12) 0.0298(12) 0.0448(13) 0.0079(10) 0.0293(11) 0.0030(9)
C503 0.0654(16) 0.0236(12) 0.0717(18) 0.0026(11) 0.0513(15) -0.0030(11)
C504 0.0531(14) 0.0336(13) 0.0646(17) -0.0162(12) 0.0438(14) -0.0157(11)
C505 0.0454(12) 0.0419(14) 0.0406(12) -0.0100(10) 0.0318(11) -0.0088(10)
C506 0.0404(11) 0.0281(11) 0.0381(11) 0.0008(9) 0.0297(10) 0.0006(9)

loop_
_atom_type_symbol
_atom_type_description
_atom_type_scat_dispersion_real
_atom_type_scat_dispersion_imag
_atom_type_scat_source
C C 0.0033 0.0016 'International Tables Vol C Tables 4.2.6.8 and 6.1.1.4'
H H 0.0000 0.0000 'International Tables Vol C Tables 4.2.6.8 and 6.1.1.4'
N N 0.0061 0.0033 'International Tables Vol C Tables 4.2.6.8 and 6.1.1.4'
B B 0.0013 0.0007 'International Tables Vol C Tables 4.2.6.8 and 6.1.1.4'
F F 0.0171 0.0103 'International Tables Vol C Tables 4.2.6.8 and 6.1.1.4'
P P 0.1023 0.0942 'International Tables Vol C Tables 4.2.6.8 and 6.1.1.4'

loop_
_geom_angle_atom_site_label_1
_geom_angle_atom_site_label_2
_geom_angle_atom_site_label_3
_geom_angle
_geom_angle_site_symmetry_1
_geom_angle_site_symmetry_3
F1 P1 C401 105.69(8) . .
F1 P1 C501 104.06(8) . .
C401 P1 C501 112.73(10) . .
F1 P1 C1 100.69(8) . .
C401 P1 C1 116.65(10) . .
C501 P1 C1 114.86(9) . .
F2 P2 C201 107.10(8) . .
F2 P2 C301 104.28(8) . .
C201 P2 C301 113.83(9) . .
F2 P2 C2 104.06(8) . .
C201 P2 C2 113.26(9) . .
C301 P2 C2 113.18(9) . .
F11 B1 F11 110.3(3) . 2
F11 B1 F12 108.68(10) . 2
F11 B1 F12 110.48(12) 2 2
F11 B1 F12 110.48(12) . .
F11 B1 F12 108.68(10) 2 .
F12 B1 F12 108.2(3) 2 .
F22 B2 F22 111.1(3) . 2
F22 B2 F21 108.40(8) . 2
F22 B2 F21 110.29(9) 2 2
F22 B2 F21 110.29(9) . .
F22 B2 F21 108.40(8) 2 .
F21 B2 F21 108.3(3) 2 .
F31 B3 F33 110.56(18) . .
F31 B3 F34 109.76(17) . .
F33 B3 F34 109.09(17) . .
F31 B3 F32 109.14(17) . .
F33 B3 F32 108.79(16) . .
F34 B3 F32 109.47(18) . .
C105 N1 C101 117.48(16) . .
C105 C1 P1 115.48(13) . .
C105 C1 H1A 108.4 . .
P1 C1 H1A 108.4 . .
C105 C1 H1B 108.4 . .
P1 C1 H1B 108.4 . .
H1A C1 H1B 107.5 . .
C101 C2 P2 111.57(13) . .
C101 C2 H2A 109.3 . .
P2 C2 H2A 109.3 . .
C101 C2 H2B 109.3 . .
P2 C2 H2B 109.3 . .
H2A C2 H2B 108.0 . .
N1 C101 C102 122.65(18) . .
N1 C101 C2 116.42(16) . .
C102 C101 C2 120.91(17) . .
C103 C102 C101 118.98(19) . .
C103 C102 H102 120.5 . .
C101 C102 H102 120.5 . .
C104 C103 C102 119.14(19) . .
C104 C103 H103 120.4 . .
C102 C103 H103 120.4 . .
C103 C104 C105 118.44(19) . .
C103 C104 H104 120.8 . .
C105 C104 H104 120.8 . .
N1 C105 C104 123.30(18) . .
N1 C105 C1 115.74(16) . .
C104 C105 C1 120.94(17) . .
C206 C201 C202 120.00(19) . .
C206 C201 P2 119.01(16) . .
C202 C201 P2 120.81(15) . .
C203 C202 C201 119.3(2) . .
C203 C202 H202 120.3 . .
C201 C202 H202 120.3 . .
C204 C203 C202 119.9(2) . .
C204 C203 H203 120.0 . .
C202 C203 H203 120.0 . .
C205 C204 C203 120.9(2) . .
C205 C204 H204 119.6 . .
C203 C204 H204 119.6 . .
C204 C205 C206 120.5(2) . .
C204 C205 H205 119.8 . .
C206 C205 H205 119.8 . .
C205 C206 C201 119.4(2) . .
C205 C206 H206 120.3 . .
C201 C206 H206 120.3 . .
C306 C301 C302 120.72(18) . .
C306 C301 P2 120.97(15) . .
C302 C301 P2 118.09(15) . .
C303 C302 C301 119.2(2) . .
C303 C302 H302 120.4 . .
C301 C302 H302 120.4 . .
C304 C303 C302 120.2(2) . .
C304 C303 H303 119.9 . .
C302 C303 H303 119.9 . .
C303 C304 C305 120.7(2) . .
C303 C304 H304 119.7 . .
C305 C304 H304 119.7 . .
C304 C305 C306 120.1(2) . .
C304 C305 H305 119.9 . .
C306 C305 H305 119.9 . .
C305 C306 C301 119.02(19) . .
C305 C306 H306 120.5 . .
C301 C306 H306 120.5 . .
C406 C401 C402 120.52(18) . .
C406 C401 P1 121.54(15) . .
C402 C401 P1 117.83(16) . .
C403 C402 C401 119.6(2) . .
C403 C402 H402 120.2 . .
C401 C402 H402 120.2 . .
C404 C403 C402 119.4(2) . .
C404 C403 H403 120.3 . .
C402 C403 H403 120.3 . .
C403 C404 C405 121.4(2) . .
C403 C404 H404 119.3 . .
C405 C404 H404 119.3 . .
C404 C405 C406 119.8(2) . .
C404 C405 H405 120.1 . .
C406 C405 H405 120.1 . .
C401 C406 C405 119.29(19) . .
C401 C406 H406 120.4 . .
C405 C406 H406 120.4 . .
C506 C501 C502 120.62(19) . .
C506 C501 P1 121.02(15) . .
C502 C501 P1 118.35(16) . .
C503 C502 C501 118.7(2) . .
C503 C502 H502 120.6 . .
C501 C502 H502 120.6 . .
C502 C503 C504 120.6(2) . .
C502 C503 H503 119.7 . .
C504 C503 H503 119.7 . .
C505 C504 C503 120.6(2) . .
C505 C504 H504 119.7 . .
C503 C504 H504 119.7 . .
C504 C505 C506 119.8(2) . .
C504 C505 H505 120.1 . .
C506 C505 H505 120.1 . .
C505 C506 C501 119.6(2) . .
C505 C506 H506 120.2 . .
C501 C506 H506 120.2 . .

loop_
_geom_bond_atom_site_label_1
_geom_bond_atom_site_label_2
_geom_bond_distance
_geom_bond_site_symmetry_2
P1 F1 1.5504(12) .
P1 C401 1.760(2) .
P1 C501 1.762(2) .
P1 C1 1.780(2) .
P2 F2 1.5512(12) .
P2 C201 1.756(2) .
P2 C301 1.7621(19) .
P2 C2 1.787(2) .
F11 B1 1.364(3) .
F12 B1 1.381(3) .
F21 B2 1.383(2) .
F22 B2 1.374(2) .
F31 B3 1.374(3) .
F32 B3 1.395(3) .
F33 B3 1.381(2) .
F34 B3 1.387(2) .
B1 F11 1.364(3) 2
B1 F12 1.381(3) 2
B2 F22 1.374(2) 2
B2 F21 1.383(2) 2
N1 C105 1.339(2) .
N1 C101 1.342(2) .
C1 C105 1.508(3) .
C1 H1A 0.9900 .
C1 H1B 0.9900 .
C2 C101 1.508(3) .
C2 H2A 0.9900 .
C2 H2B 0.9900 .
C101 C102 1.387(3) .
C102 C103 1.378(3) .
C102 H102 0.9500 .
C103 C104 1.376(3) .
C103 H103 0.9500 .
C104 C105 1.387(3) .
C104 H104 0.9500 .
C201 C206 1.390(3) .
C201 C202 1.394(3) .
C202 C203 1.388(3) .
C202 H202 0.9500 .
C203 C204 1.368(3) .
C203 H203 0.9500 .
C204 C205 1.367(3) .
C204 H204 0.9500 .
C205 C206 1.378(3) .
C205 H205 0.9500 .
C206 H206 0.9500 .
C301 C306 1.389(3) .
C301 C302 1.395(3) .
C302 C303 1.377(3) .
C302 H302 0.9500 .
C303 C304 1.376(3) .
C303 H303 0.9500 .
C304 C305 1.381(3) .
C304 H304 0.9500 .
C305 C306 1.383(3) .
C305 H305 0.9500 .
C306 H306 0.9500 .
C401 C406 1.384(3) .
C401 C402 1.400(3) .
C402 C403 1.384(3) .
C402 H402 0.9500 .
C403 C404 1.376(3) .
C403 H403 0.9500 .
C404 C405 1.379(3) .
C404 H404 0.9500 .
C405 C406 1.390(3) .
C405 H405 0.9500 .
C406 H406 0.9500 .
C501 C506 1.392(3) .
C501 C502 1.397(3) .
C502 C503 1.377(3) .
C502 H502 0.9500 .
C503 C504 1.385(4) .
C503 H503 0.9500 .
C504 C505 1.375(3) .
C504 H504 0.9500 .
C505 C506 1.382(3) .
C505 H505 0.9500 .
C506 H506 0.9500 .

loop_
_geom_torsion_atom_site_label_1
_geom_torsion_atom_site_label_2
_geom_torsion_atom_site_label_3
_geom_torsion_atom_site_label_4
_geom_torsion
F1 P1 C1 C105 -170.47(14)
C401 P1 C1 C105 75.79(17)
C501 P1 C1 C105 -59.37(17)
F2 P2 C2 C101 78.13(14)
C201 P2 C2 C101 -165.93(13)
C301 P2 C2 C101 -34.45(16)
C105 N1 C101 C102 0.1(3)
C105 N1 C101 C2 178.23(16)
P2 C2 C101 N1 -89.91(17)
P2 C2 C101 C102 88.2(2)
N1 C101 C102 C103 -1.1(3)
C2 C101 C102 C103 -179.11(18)
C101 C102 C103 C104 0.9(3)
C102 C103 C104 C105 0.1(3)
C101 N1 C105 C104 1.0(3)
C101 N1 C105 C1 -177.72(16)
C103 C104 C105 N1 -1.1(3)
C103 C104 C105 C1 177.53(19)
P1 C1 C105 N1 -26.2(2)
P1 C1 C105 C104 155.02(16)
F2 P2 C201 C206 85.32(18)
C301 P2 C201 C206 -159.97(16)
C2 P2 C201 C206 -28.8(2)
F2 P2 C201 C202 -89.69(18)
C301 P2 C201 C202 25.0(2)
C2 P2 C201 C202 156.18(17)
C206 C201 C202 C203 -0.5(3)
P2 C201 C202 C203 174.5(2)
C201 C202 C203 C204 -1.1(4)
C202 C203 C204 C205 1.5(4)
C203 C204 C205 C206 -0.3(4)
C204 C205 C206 C201 -1.3(4)
C202 C201 C206 C205 1.7(3)
P2 C201 C206 C205 -173.39(18)
F2 P2 C301 C306 156.38(16)
C201 P2 C301 C306 40.0(2)
C2 P2 C301 C306 -91.18(18)
F2 P2 C301 C302 -29.02(18)
C201 P2 C301 C302 -145.38(16)
C2 P2 C301 C302 83.42(18)
C306 C301 C302 C303 -0.2(3)
P2 C301 C302 C303 -174.79(17)
C301 C302 C303 C304 -1.2(3)
C302 C303 C304 C305 1.1(4)
C303 C304 C305 C306 0.4(4)
C304 C305 C306 C301 -1.8(4)
C302 C301 C306 C305 1.7(3)
P2 C301 C306 C305 176.13(18)
F1 P1 C401 C406 -110.80(17)
C501 P1 C401 C406 136.17(16)
C1 P1 C401 C406 0.1(2)
F1 P1 C401 C402 65.50(17)
C501 P1 C401 C402 -47.54(18)
C1 P1 C401 C402 176.39(15)
C406 C401 C402 C403 -0.9(3)
P1 C401 C402 C403 -177.26(16)
C401 C402 C403 C404 -1.0(3)
C402 C403 C404 C405 2.4(3)
C403 C404 C405 C406 -1.9(3)
C402 C401 C406 C405 1.5(3)
P1 C401 C406 C405 177.68(16)
C404 C405 C406 C401 -0.1(3)
F1 P1 C501 C506 -138.08(16)
C401 P1 C501 C506 -24.05(19)
C1 P1 C501 C506 112.84(17)
F1 P1 C501 C502 40.57(17)
C401 P1 C501 C502 154.60(15)
C1 P1 C501 C502 -68.51(18)
C506 C501 C502 C503 -0.3(3)
P1 C501 C502 C503 -178.93(17)
C501 C502 C503 C504 1.2(3)
C502 C503 C504 C505 -0.9(4)
C503 C504 C505 C506 -0.2(3)
C504 C505 C506 C501 1.1(3)
C502 C501 C506 C505 -0.8(3)
P1 C501 C506 C505 177.77(16)
